data_7238580
loop_
_publ_author_name
'Chen, Kai'
'Hu, Ying-Feng'
'Xiao, Xin'
'Xue, Sai-Feng'
'Tao, Zhu'
'Zhang, Yun-Qian'
'Zhu, Qian-Jiang'
'Liu, Jing-Xin'

_publ_section_title
;
 Homochiral 1D-helical coordination polymers from achiral cucurbit[5]uril:
 hydroquinone-induced spontaneous resolution
;
_journal_issue 8
_journal_name_full 'RSC Advances'
_journal_page_first 3217
_journal_paper_doi 10.1039/c2ra01132h
_journal_volume 2
_journal_year 2012
_chemical_formula_moiety 'C30 H38 Dy N20 O14 2(N O3) Cl 7(H2O)'
_chemical_formula_sum 'C30 H52 Cl Dy N22 O27'
_chemical_formula_weight 1350.89
_chemical_melting_point ?
_chemical_name_common compound1
_space_group_IT_number 14
_space_group_name_Hall '-P 2yn'
_space_group_name_H-M_alt 'P 1 21/n 1'
_symmetry_cell_setting monoclinic
_symmetry_space_group_name_H-M 'P 1 21/n 1'
_atom_sites_solution_hydrogens geom
_atom_sites_solution_primary direct
_atom_sites_solution_secondary difmap
_audit_creation_method SHELXL-97
_cell_angle_alpha 90.00
_cell_angle_beta 101.605(4)
_cell_angle_gamma 90.00
_cell_formula_units_Z 4
_cell_length_a 14.473(2)
_cell_length_b 22.512(3)
_cell_length_c 16.595(3)
_cell_measurement_reflns_used 8892
_cell_measurement_temperature 223(2)
_cell_measurement_theta_max 26.31
_cell_measurement_theta_min 2.41
_cell_volume 5296.4(14)
_computing_cell_refinement 'Bruker SMART'
_computing_data_collection 'Bruker SMART'
_computing_data_reduction 'Bruker SAINT'
_computing_molecular_graphics 'Bruker SHELXTL'
_computing_publication_material 'Bruker SHELXTL'
_computing_structure_refinement 'SHELXL-97 (Sheldrick, 1997)'
_computing_structure_solution 'SHELXS-97 (Sheldrick, 1990)'
_diffrn_ambient_temperature 223(2)
_diffrn_measured_fraction_theta_full 0.974
_diffrn_measured_fraction_theta_max 0.974
_diffrn_measurement_device_type 'Bruker Smart Apex CCD area detector'
_diffrn_measurement_method 'phi and omega scans'
_diffrn_radiation_monochromator graphite
_diffrn_radiation_source 'fine-focus sealed tube'
_diffrn_radiation_type MoK\a
_diffrn_radiation_wavelength 0.71073
_diffrn_reflns_av_R_equivalents 0.0800
_diffrn_reflns_av_sigmaI/netI 0.0775
_diffrn_reflns_limit_h_max 17
_diffrn_reflns_limit_h_min -17
_diffrn_reflns_limit_k_max 27
_diffrn_reflns_limit_k_min -24
_diffrn_reflns_limit_l_max 20
_diffrn_reflns_limit_l_min -20
_diffrn_reflns_number 43820
_diffrn_reflns_theta_full 26.00
_diffrn_reflns_theta_max 26.00
_diffrn_reflns_theta_min 1.55
_diffrn_standards_decay_% none
_exptl_absorpt_coefficient_mu 1.568
_exptl_absorpt_correction_T_max 0.7143
_exptl_absorpt_correction_T_min 0.6257
_exptl_absorpt_correction_type multi-scan
_exptl_absorpt_process_details 'SADABS; Bruker, 2000'
_exptl_crystal_colour colorless
_exptl_crystal_density_diffrn 1.694
_exptl_crystal_density_meas ?
_exptl_crystal_density_method 'not measured'
_exptl_crystal_description block
_exptl_crystal_F_000 2740
_exptl_crystal_size_max 0.33
_exptl_crystal_size_mid 0.26
_exptl_crystal_size_min 0.23
_refine_diff_density_max 2.498
_refine_diff_density_min -1.093
_refine_diff_density_rms 0.194
_refine_ls_extinction_method none
_refine_ls_goodness_of_fit_ref 1.060
_refine_ls_hydrogen_treatment constr
_refine_ls_matrix_type full
_refine_ls_number_parameters 739
_refine_ls_number_reflns 10146
_refine_ls_number_restraints 9
_refine_ls_restrained_S_all 1.068
_refine_ls_R_factor_all 0.1183
_refine_ls_R_factor_gt 0.0776
_refine_ls_shift/su_max 0.067
_refine_ls_shift/su_mean 0.005
_refine_ls_structure_factor_coef Fsqd
_refine_ls_weighting_details 'calc w=1/[\s^2^(Fo^2^)+(0.1329P)^2^+27.5997P] where P=(Fo^2^+2Fc^2^)/3'
_refine_ls_weighting_scheme calc
_refine_ls_wR_factor_gt 0.2123
_refine_ls_wR_factor_ref 0.2412
_reflns_number_gt 6803
_reflns_number_total 10146
_reflns_threshold_expression >2sigma(I)
_cod_data_source_file c2ra01132h.txt
_cod_data_source_block k
_cod_depositor_comments
;
The following automatic conversions were performed:

data item '_chemical_melting_point' value 'not measured' was changed
to '?' -- the value is undefined or not given.

data item '_exptl_absorpt_correction_type' value 'multi scan' was
changed to 'multi-scan' in accordance with the
/home/saulius/struct/COD-crude-data/automatic-downloads/DataCite-retrospective/RSC/depositions/lib/dictionaries/cif_core.dic
dictionary named 'cif_core.dic' version 2.4.2 last updated on
2011-04-26.

data item '_symmetry_cell_setting' value 'Monoclinic' was changed to
'monoclinic' in accordance with the
/home/saulius/struct/COD-crude-data/automatic-downloads/DataCite-retrospective/RSC/depositions/lib/dictionaries/cif_core.dic
dictionary named 'cif_core.dic' version 2.4.2 last updated on
2011-04-26.

data item '_exptl_crystal_density_meas' value 'not measured' was
changed to '?' -- the value is perceived as not measured.

Automatic conversion script
Id: cif_fix_values 6909 2019-04-08 15:41:33Z antanas 
;
_cod_original_cell_volume 5296.5(14)
_cod_original_sg_symbol_H-M P21/n
_cod_database_code 7238580

loop_
_symmetry_equiv_pos_as_xyz
'x, y, z'
'-x+1/2, y+1/2, -z+1/2'
'-x, -y, -z'
'x-1/2, -y-1/2, z-1/2'

loop_
_atom_site_label
_atom_site_type_symbol
_atom_site_fract_x
_atom_site_fract_y
_atom_site_fract_z
_atom_site_U_iso_or_equiv
_atom_site_adp_type
_atom_site_occupancy
_atom_site_symmetry_multiplicity
_atom_site_calc_flag
_atom_site_refinement_flags
Dy1 Dy 0.810665(18) 0.169033(12) 0.664638(15) 0.03467(7) Uani 1 1 d .
O1W O 0.7546(3) 0.0752(2) 0.6925(3) 0.0595(14) Uani 1 1 d .
H1WA H 0.7119 0.0683 0.7197 0.071 Uiso 1 1 d R
H1WB H 0.7959 0.0480 0.7034 0.071 Uiso 1 1 d R
O2W O 0.9420(3) 0.22951(19) 0.6754(3) 0.0482(12) Uani 1 1 d .
H2WA H 0.9368 0.2658 0.6878 0.058 Uiso 1 1 d R
H2WB H 0.9972 0.2177 0.6970 0.058 Uiso 1 1 d R
O3W O 0.6458(3) 0.17590(19) 0.6533(3) 0.0487(12) Uani 1 1 d .
H3WA H 0.6205 0.2100 0.6452 0.058 Uiso 1 1 d R
H3WB H 0.6115 0.1510 0.6224 0.058 Uiso 1 1 d R
O4W O 0.9261(3) 0.1091(2) 0.6211(3) 0.0598(14) Uani 1 1 d .
H4WA H 0.9243 0.0937 0.5741 0.072 Uiso 1 1 d R
H4WB H 0.9152 0.0818 0.6535 0.072 Uiso 1 1 d R
O5W O 0.7028(5) -0.0610(2) 0.2604(5) 0.155(3) Uani 1 1 d D
H5WA H 0.7223 -0.0995 0.2856 0.186 Uiso 1 1 calc R
H5WB H 0.7369 -0.0268 0.2885 0.186 Uiso 1 1 calc R
O6W O 0.1357(4) 0.4606(3) 0.2871(5) 0.181(3) Uani 1 1 d .
H6WA H 0.1978 0.4689 0.3215 0.217 Uiso 1 1 calc R
H6WB H 0.0826 0.4825 0.3011 0.217 Uiso 1 1 calc R
O7W O 0.1055(6) 0.1985(6) 0.5554(4) 0.204(5) Uani 1 1 d .
H7WA H 0.1651 0.1927 0.5949 0.245 Uiso 1 1 calc R
H7WB H 0.0527 0.2168 0.5750 0.245 Uiso 1 1 calc R
Cl1 Cl 0.9149(8) 0.0456(5) 0.4744(7) 0.220(5) Uani 0.50 1 d P
Cl1' Cl 0.8554(7) -0.0042(5) 0.5345(9) 0.257(6) Uani 0.50 1 d P
O8W O 0.0600(4) 0.3077(5) 0.3692(5) 0.181(5) Uani 1 1 d D
H8WA H 0.1207 0.3142 0.4067 0.217 Uiso 1 1 calc R
H8WB H 0.0038 0.3237 0.3859 0.217 Uiso 1 1 calc R
O9W O 0.5240(6) 0.2994(5) 0.7988(4) 0.160(4) Uani 1 1 d .
H9WA H 0.5758 0.2787 0.8351 0.191 Uiso 1 1 calc R
H9WB H 0.4957 0.3337 0.8210 0.191 Uiso 1 1 calc R
O10W O 0.4528(6) 0.1167(4) 0.7541(6) 0.269(9) Uani 1 1 d D
H10C H 0.4873 0.0853 0.7885 0.323 Uiso 1 1 calc R
H10D H 0.4409 0.1541 0.7805 0.323 Uiso 1 1 calc R
O11W O 1.0084(12) 0.6403(8) 0.4786(7) 0.287(8) Uani 1 1 d .
H11B H 1.0704 0.6272 0.5086 0.344 Uiso 1 1 calc R
H11C H 0.9869 0.6791 0.4940 0.344 Uiso 1 1 calc R
O1 O 0.7502(3) 0.13494(18) 0.5318(2) 0.0439(12) Uani 1 1 d .
O2 O 0.7704(3) 0.25435(16) 0.5818(2) 0.0360(10) Uani 1 1 d .
O3 O 0.5803(3) 0.29852(18) 0.6417(2) 0.0423(11) Uani 1 1 d .
O4 O 0.4419(3) 0.19081(19) 0.6199(2) 0.0494(13) Uani 1 1 d .
O5 O 0.5489(3) 0.08120(17) 0.5589(2) 0.0496(13) Uani 1 1 d .
O6 O 0.3970(3) 0.15452(19) 0.2018(2) 0.0491(13) Uani 1 1 d .
O7 O 0.6015(3) 0.1924(2) 0.1728(2) 0.0505(13) Uani 1 1 d .
O8 O 0.6097(3) 0.32468(17) 0.2335(2) 0.0408(11) Uani 1 1 d .
O9 O 0.4156(3) 0.36514(17) 0.2858(2) 0.0400(11) Uani 1 1 d .
O10 O 0.2834(3) 0.26550(18) 0.2677(2) 0.0438(11) Uani 1 1 d D
N1 N 0.6995(3) 0.0913(2) 0.4047(3) 0.0389(13) Uani 1 1 d .
N2 N 0.8041(3) 0.1652(2) 0.4173(3) 0.0392(13) Uani 1 1 d .
N3 N 0.8217(3) 0.2675(2) 0.4578(3) 0.0424(14) Uani 1 1 d .
N4 N 0.7376(3) 0.3377(2) 0.5015(3) 0.0378(13) Uani 1 1 d .
N5 N 0.5921(3) 0.3672(2) 0.5417(3) 0.0360(13) Uani 1 1 d .
N6 N 0.4492(3) 0.3411(2) 0.5574(3) 0.0372(13) Uani 1 1 d .
N7 N 0.3404(3) 0.2586(2) 0.5439(3) 0.0407(14) Uani 1 1 d .
N8 N 0.3329(4) 0.1646(2) 0.5033(3) 0.0455(15) Uani 1 1 d .
N9 N 0.4147(4) 0.0811(2) 0.4583(3) 0.0461(15) Uani 1 1 d .
N10 N 0.5480(4) 0.0544(2) 0.4247(3) 0.0452(15) Uani 1 1 d .
N11 N 0.4880(4) 0.0847(2) 0.2810(3) 0.0476(15) Uani 1 1 d .
N12 N 0.3542(4) 0.1124(2) 0.3151(3) 0.0441(14) Uani 1 1 d .
N13 N 0.2705(3) 0.1943(2) 0.3615(3) 0.0387(13) Uani 1 1 d .
N14 N 0.2750(3) 0.2886(2) 0.3999(3) 0.0381(13) Uani 1 1 d .
N15 N 0.3822(3) 0.3706(2) 0.4157(3) 0.0361(13) Uani 1 1 d .
N16 N 0.5250(3) 0.39490(19) 0.3980(3) 0.0337(12) Uani 1 1 d .
N17 N 0.6695(3) 0.3664(2) 0.3596(3) 0.0368(13) Uani 1 1 d .
N18 N 0.7485(3) 0.2925(2) 0.3153(3) 0.0373(13) Uani 1 1 d .
N19 N 0.7396(4) 0.1903(2) 0.2713(3) 0.0429(14) Uani 1 1 d .
N20 N 0.6405(3) 0.1133(2) 0.2580(3) 0.0410(13) Uani 1 1 d .
N21 N 0.9076(6) -0.0224(3) 0.8144(4) 0.090(3) Uani 1 1 d .
N22 N 0.7736(4) 0.5592(4) 0.4070(4) 0.229(2) Uani 1 1 d D
O11 O 0.8779(8) -0.0175(4) 0.7390(6) 0.165(4) Uani 1 1 d .
O12 O 0.9830(6) -0.0415(4) 0.8415(6) 0.191(4) Uani 1 1 d .
O13 O 0.8632(6) -0.0020(3) 0.8646(5) 0.124(3) Uani 1 1 d .
O14 O 0.7070(5) 0.5585(4) 0.3461(4) 0.228(6) Uani 1 1 d D
O15 O 0.7670(7) 0.5309(4) 0.4697(4) 0.249(8) Uani 1 1 d D
O16 O 0.8403(6) 0.5938(5) 0.4072(12) 0.240(17) Uani 1 1 d D
C1 C 0.7517(4) 0.1311(3) 0.4571(4) 0.0429(16) Uani 1 1 d .
C2 C 0.8668(4) 0.2107(3) 0.4560(4) 0.0451(17) Uani 1 1 d .
H2A H 0.9187 0.2148 0.4265 0.054 Uiso 1 1 calc R
H2B H 0.8939 0.1986 0.5125 0.054 Uiso 1 1 calc R
C3 C 0.7748(4) 0.2836(3) 0.5191(3) 0.0370(15) Uani 1 1 d .
C4 C 0.6934(4) 0.3718(2) 0.5588(3) 0.0345(14) Uani 1 1 d .
H4A H 0.7180 0.3578 0.6149 0.041 Uiso 1 1 calc R
H4B H 0.7110 0.4137 0.5562 0.041 Uiso 1 1 calc R
C5 C 0.5444(4) 0.3316(2) 0.5858(3) 0.0344(14) Uani 1 1 d .
C6 C 0.3770(4) 0.3100(3) 0.5895(3) 0.0408(16) Uani 1 1 d .
H6A H 0.4031 0.2982 0.6463 0.049 Uiso 1 1 calc R
H6B H 0.3248 0.3376 0.5907 0.049 Uiso 1 1 calc R
C7 C 0.3780(4) 0.2025(3) 0.5603(4) 0.0422(16) Uani 1 1 d .
C8 C 0.3496(5) 0.1015(3) 0.5096(4) 0.0474(18) Uani 1 1 d .
H8A H 0.2893 0.0806 0.4931 0.057 Uiso 1 1 calc R
H8B H 0.3756 0.0913 0.5671 0.057 Uiso 1 1 calc R
C9 C 0.5077(5) 0.0736(2) 0.4869(4) 0.0440(17) Uani 1 1 d .
C10 C 0.6496(5) 0.0442(3) 0.4334(4) 0.0516(19) Uani 1 1 d .
H10A H 0.6769 0.0373 0.4916 0.062 Uiso 1 1 calc R
H10B H 0.6590 0.0080 0.4032 0.062 Uiso 1 1 calc R
C11 C 0.4788(5) 0.0450(2) 0.3488(3) 0.0436(17) Uani 1 1 d .
H11A H 0.4770 0.0028 0.3315 0.052 Uiso 1 1 calc R
C12 C 0.3846(5) 0.0641(3) 0.3702(3) 0.0484(18) Uani 1 1 d .
H12A H 0.3381 0.0313 0.3627 0.058 Uiso 1 1 calc R
C13 C 0.2554(4) 0.1914(3) 0.4456(3) 0.0437(16) Uani 1 1 d .
H13A H 0.1939 0.1732 0.4487 0.052 Uiso 1 1 calc R
C14 C 0.2616(4) 0.2573(3) 0.4733(3) 0.0395(16) Uani 1 1 d .
H14A H 0.2024 0.2700 0.4895 0.047 Uiso 1 1 calc R
C15 C 0.4303(4) 0.3887(2) 0.4990(3) 0.0344(14) Uani 1 1 d .
H15A H 0.3979 0.4224 0.5199 0.041 Uiso 1 1 calc R
C16 C 0.5302(4) 0.4062(2) 0.4859(3) 0.0347(14) Uani 1 1 d .
H16A H 0.5442 0.4485 0.4997 0.042 Uiso 1 1 calc R
C17 C 0.7543(4) 0.3610(3) 0.4243(3) 0.0379(15) Uani 1 1 d .
H17A H 0.7906 0.3985 0.4323 0.046 Uiso 1 1 calc R
C18 C 0.8099(4) 0.3111(3) 0.3929(4) 0.0388(16) Uani 1 1 d .
H18A H 0.8716 0.3255 0.3837 0.047 Uiso 1 1 calc R
C19 C 0.7916(4) 0.1477(3) 0.3302(3) 0.0425(16) Uani 1 1 d .
H19A H 0.8520 0.1359 0.3156 0.051 Uiso 1 1 calc R
C20 C 0.7215(5) 0.0940(2) 0.3246(3) 0.0453(17) Uani 1 1 d D
H20A H 0.7503 0.0566 0.3102 0.054 Uiso 1 1 calc R
C21 C 0.6555(4) 0.1673(3) 0.2301(3) 0.0412(16) Uani 1 1 d .
C22 C 0.5603(4) 0.0779(3) 0.2313(3) 0.0462(18) Uani 1 1 d .
H22A H 0.5797 0.0361 0.2326 0.055 Uiso 1 1 calc R
H22B H 0.5327 0.0880 0.1741 0.055 Uiso 1 1 calc R
C23 C 0.4126(4) 0.1213(3) 0.2607(3) 0.0418(16) Uani 1 1 d .
C24 C 0.2645(4) 0.1436(3) 0.3080(4) 0.0446(17) Uani 1 1 d .
H24A H 0.2430 0.1566 0.2510 0.053 Uiso 1 1 calc R
H24B H 0.2173 0.1159 0.3211 0.053 Uiso 1 1 calc R
C25 C 0.2852(4) 0.3506(2) 0.3942(4) 0.0368(15) Uani 1 1 d .
H25A H 0.2489 0.3700 0.4307 0.044 Uiso 1 1 calc R
H25B H 0.2584 0.3631 0.3378 0.044 Uiso 1 1 calc R
C26 C 0.5975(4) 0.4110(2) 0.3563(3) 0.0361(15) Uani 1 1 d .
H26A H 0.6270 0.4478 0.3804 0.043 Uiso 1 1 calc R
H26B H 0.5693 0.4191 0.2986 0.043 Uiso 1 1 calc R
C27 C 0.4397(4) 0.3754(2) 0.3606(3) 0.0329(14) Uani 1 1 d .
C28 C 0.2772(4) 0.2511(2) 0.3367(3) 0.0326(14) Uani 1 1 d .
C29 C 0.6700(4) 0.3271(2) 0.2970(3) 0.0333(14) Uani 1 1 d .
C30 C 0.7716(4) 0.2494(3) 0.2580(4) 0.0429(17) Uani 1 1 d .
H30A H 0.7432 0.2618 0.2019 0.051 Uiso 1 1 calc R
H30B H 0.8402 0.2486 0.2628 0.051 Uiso 1 1 calc R

loop_
_atom_site_aniso_label
_atom_site_aniso_U_11
_atom_site_aniso_U_22
_atom_site_aniso_U_33
_atom_site_aniso_U_23
_atom_site_aniso_U_13
_atom_site_aniso_U_12
Dy1 0.03393(12) 0.03673(14) 0.02746(12) -0.00547(11) -0.00787(10) 0.00197(12)
O1W 0.061(3) 0.046(2) 0.064(3) -0.003(2) -0.005(2) -0.015(2)
O2W 0.0314(19) 0.048(2) 0.056(2) 0.005(2) -0.0117(19) -0.0004(18)
O3W 0.038(2) 0.058(3) 0.045(2) -0.009(2) -0.0048(19) -0.004(2)
O4W 0.065(3) 0.073(3) 0.037(2) -0.009(2) 0.000(2) 0.030(2)
O5W 0.147(6) 0.062(3) 0.255(8) -0.077(4) 0.040(6) 0.036(4)
O6W 0.220(6) 0.231(7) 0.104(5) 0.073(5) 0.065(5) 0.168(5)
O7W 0.138(5) 0.398(13) 0.098(4) -0.110(6) 0.075(4) -0.097(7)
Cl1 0.217(9) 0.206(9) 0.226(10) -0.037(8) 0.015(8) 0.064(8)
Cl1' 0.133(6) 0.177(8) 0.407(15) -0.106(9) -0.069(8) 0.020(6)
O8W 0.101(6) 0.255(11) 0.170(9) 0.010(9) -0.010(6) 0.051(7)
O9W 0.107(5) 0.298(12) 0.073(4) 0.025(6) 0.017(4) 0.002(7)
O10W 0.52(2) 0.179(10) 0.099(6) 0.052(6) 0.044(10) 0.056(13)
O11W 0.295(15) 0.41(2) 0.110(7) 0.055(11) -0.068(9) -0.003(16)
O1 0.049(2) 0.049(2) 0.0271(18) -0.0043(17) -0.0084(18) -0.004(2)
O2 0.0404(19) 0.034(2) 0.0286(18) -0.0009(16) -0.0040(16) 0.0046(17)
O3 0.046(2) 0.042(2) 0.036(2) -0.0002(18) 0.0008(18) 0.0014(19)
O4 0.062(3) 0.041(2) 0.039(2) 0.0091(18) -0.005(2) -0.002(2)
O5 0.081(3) 0.030(2) 0.0307(19) 0.0013(17) -0.004(2) -0.009(2)
O6 0.060(3) 0.046(2) 0.036(2) 0.0079(18) -0.002(2) -0.001(2)
O7 0.058(3) 0.048(2) 0.038(2) 0.0056(19) -0.010(2) 0.006(2)
O8 0.041(2) 0.044(2) 0.0350(19) 0.0022(17) 0.0034(17) -0.0023(18)
O9 0.044(2) 0.040(2) 0.0321(19) -0.0003(17) -0.0016(17) -0.0007(18)
O10 0.045(2) 0.046(2) 0.035(2) 0.0063(18) -0.0071(18) -0.0073(19)
N1 0.056(3) 0.029(2) 0.024(2) -0.0019(19) -0.010(2) -0.004(2)
N2 0.040(2) 0.043(3) 0.029(2) -0.002(2) -0.008(2) 0.006(2)
N3 0.046(3) 0.047(3) 0.033(2) 0.005(2) 0.007(2) 0.008(2)
N4 0.040(2) 0.040(3) 0.030(2) 0.002(2) -0.003(2) 0.003(2)
N5 0.040(2) 0.032(2) 0.033(2) -0.0012(19) 0.002(2) -0.002(2)
N6 0.042(2) 0.039(3) 0.028(2) 0.0023(19) 0.002(2) 0.001(2)
N7 0.035(2) 0.038(3) 0.043(3) 0.006(2) -0.004(2) -0.002(2)
N8 0.060(3) 0.035(3) 0.038(3) 0.006(2) 0.000(2) -0.006(2)
N9 0.062(3) 0.040(3) 0.029(2) -0.001(2) -0.007(2) -0.007(2)
N10 0.065(3) 0.032(3) 0.031(2) -0.001(2) -0.007(2) -0.006(2)
N11 0.066(3) 0.035(3) 0.037(3) 0.004(2) -0.002(2) -0.002(2)
N12 0.059(3) 0.038(3) 0.031(2) 0.009(2) -0.001(2) -0.009(2)
N13 0.036(2) 0.044(3) 0.031(2) 0.002(2) -0.005(2) -0.008(2)
N14 0.037(2) 0.040(3) 0.037(2) 0.005(2) 0.007(2) -0.003(2)
N15 0.032(2) 0.041(3) 0.031(2) 0.008(2) -0.0032(19) -0.002(2)
N16 0.036(2) 0.028(2) 0.034(2) -0.0037(19) -0.0001(19) -0.0008(19)
N17 0.033(2) 0.034(3) 0.042(2) 0.000(2) 0.005(2) 0.000(2)
N18 0.038(2) 0.034(2) 0.039(2) -0.004(2) 0.006(2) 0.002(2)
N19 0.048(3) 0.038(3) 0.034(2) -0.004(2) -0.011(2) 0.009(2)
N20 0.045(3) 0.035(3) 0.033(2) -0.004(2) -0.013(2) 0.007(2)
N21 0.110(5) 0.068(4) 0.081(4) 0.045(3) -0.006(4) 0.000(4)
N22 0.148(14) 0.34(2) 0.178(23) 0.127(14) 0.012(11) -0.024(14)
O11 0.255(10) 0.095(5) 0.125(6) 0.018(5) -0.008(7) 0.059(6)
O12 0.117(6) 0.213(7) 0.222(7) 0.154(6) -0.015(6) -0.025(6)
O13 0.157(7) 0.091(5) 0.119(5) 0.038(4) 0.014(5) -0.001(5)
O14 0.285(12) 0.215(14) 0.240(12) -0.073(10) 0.187(8) -0.077(11)
O15 0.204(10) 0.170(11) 0.41(2) -0.087(13) 0.117(12) 0.033(9)
O16 0.26(3) 0.22(2) 0.217(4) -0.06(2) -0.03(3) -0.01(2)
C1 0.043(3) 0.034(3) 0.041(3) -0.011(2) -0.018(3) 0.015(3)
C2 0.029(3) 0.059(4) 0.043(3) -0.006(3) -0.003(2) 0.011(3)
C3 0.026(2) 0.036(3) 0.042(3) -0.011(2) -0.011(2) 0.000(2)
C4 0.030(2) 0.035(3) 0.034(3) -0.011(2) -0.006(2) -0.006(2)
C5 0.038(3) 0.030(3) 0.029(3) -0.005(2) -0.009(2) 0.001(2)
C6 0.049(3) 0.046(3) 0.029(3) -0.003(2) 0.011(2) 0.003(3)
C7 0.054(3) 0.034(3) 0.039(3) 0.006(2) 0.011(3) -0.010(3)
C8 0.063(4) 0.036(3) 0.039(3) 0.012(3) 0.002(3) -0.011(3)
C9 0.065(4) 0.016(2) 0.043(3) 0.002(2) -0.008(3) -0.019(3)
C10 0.079(4) 0.027(3) 0.037(3) -0.002(3) -0.015(3) 0.009(3)
C11 0.070(4) 0.021(3) 0.032(3) -0.005(2) -0.008(3) -0.013(3)
C12 0.073(4) 0.036(3) 0.031(3) 0.005(2) -0.001(3) -0.014(3)
C13 0.041(3) 0.054(3) 0.035(3) 0.013(3) 0.005(2) -0.010(3)
C14 0.037(3) 0.047(3) 0.033(3) 0.010(2) 0.004(2) -0.002(3)
C15 0.043(3) 0.024(3) 0.034(3) -0.001(2) -0.001(2) 0.005(2)
C16 0.046(3) 0.027(3) 0.029(3) -0.003(2) 0.003(2) -0.003(2)
C17 0.040(3) 0.035(3) 0.036(3) 0.002(2) 0.002(2) -0.007(3)
C18 0.034(3) 0.040(3) 0.039(3) 0.004(3) 0.000(2) -0.004(2)
C19 0.050(3) 0.040(3) 0.033(3) -0.008(2) 0.000(3) 0.008(3)
C20 0.060(3) 0.036(3) 0.035(3) -0.004(2) -0.002(3) 0.017(3)
C21 0.050(3) 0.042(3) 0.029(3) 0.001(2) 0.003(2) 0.020(3)
C22 0.060(4) 0.049(3) 0.021(3) -0.008(2) -0.011(3) 0.003(3)
C23 0.053(3) 0.033(3) 0.033(3) -0.003(2) -0.006(3) -0.007(3)
C24 0.046(3) 0.045(3) 0.038(3) 0.000(3) -0.003(3) -0.022(3)
C25 0.032(3) 0.034(3) 0.045(3) 0.012(2) 0.007(2) 0.015(2)
C26 0.043(3) 0.026(3) 0.037(3) -0.001(2) 0.004(2) -0.011(2)
C27 0.033(3) 0.026(3) 0.035(3) -0.002(2) -0.004(2) -0.002(2)
C28 0.028(2) 0.036(3) 0.030(3) 0.009(2) -0.001(2) -0.004(2)
C29 0.034(2) 0.034(3) 0.030(2) 0.008(2) 0.005(2) -0.010(2)
C30 0.033(3) 0.059(4) 0.038(3) -0.002(3) 0.010(2) 0.004(3)

loop_
_atom_type_symbol
_atom_type_description
_atom_type_scat_dispersion_real
_atom_type_scat_dispersion_imag
_atom_type_scat_source
C C 0.0033 0.0016 'International Tables Vol C Tables 4.2.6.8 and 6.1.1.4'
H H 0.0000 0.0000 'International Tables Vol C Tables 4.2.6.8 and 6.1.1.4'
N N 0.0061 0.0033 'International Tables Vol C Tables 4.2.6.8 and 6.1.1.4'
O O 0.0106 0.0060 'International Tables Vol C Tables 4.2.6.8 and 6.1.1.4'
Dy Dy -0.1892 4.4098 'International Tables Vol C Tables 4.2.6.8 and 6.1.1.4'
Cl Cl 0.1484 0.1585 'International Tables Vol C Tables 4.2.6.8 and 6.1.1.4'

loop_
_geom_angle_atom_site_label_1
_geom_angle_atom_site_label_2
_geom_angle_atom_site_label_3
_geom_angle
_geom_angle_site_symmetry_1
_geom_angle_site_symmetry_3
O2W Dy1 O1 114.38(15) . .
O2W Dy1 O1W 145.76(15) . .
O1 Dy1 O1W 79.10(15) . .
O2W Dy1 O10 80.24(14) . 4_666
O1 Dy1 O10 143.90(13) . 4_666
O1W Dy1 O10 107.84(16) . 4_666
O2W Dy1 O3W 140.22(15) . .
O1 Dy1 O3W 76.41(15) . .
O1W Dy1 O3W 71.94(16) . .
O10 Dy1 O3W 72.64(13) 4_666 .
O2W Dy1 O2 70.73(13) . .
O1 Dy1 O2 73.50(13) . .
O1W Dy1 O2 142.41(14) . .
O10 Dy1 O2 81.72(13) 4_666 .
O3W Dy1 O2 76.92(14) . .
O2W Dy1 O4W 74.97(16) . .
O1 Dy1 O4W 71.23(14) . .
O1W Dy1 O4W 80.79(17) . .
O10 Dy1 O4W 144.16(13) 4_666 .
O3W Dy1 O4W 140.89(15) . .
O2 Dy1 O4W 113.04(15) . .
O2W Dy1 O9 75.61(14) . 4_666
O1 Dy1 O9 138.03(14) . 4_666
O1W Dy1 O9 74.35(14) . 4_666
O10 Dy1 O9 76.19(13) 4_666 4_666
O3W Dy1 O9 123.30(14) . 4_666
O2 Dy1 O9 142.27(13) . 4_666
O4W Dy1 O9 72.88(14) . 4_666
O2W Dy1 H4WB 88.1 . .
O1 Dy1 H4WB 77.9 . .
O1W Dy1 H4WB 63.1 . .
O10 Dy1 H4WB 137.5 4_666 .
O3W Dy1 H4WB 131.4 . .
O2 Dy1 H4WB 132.4 . .
O4W Dy1 H4WB 19.8 . .
O9 Dy1 H4WB 61.3 4_666 .
Dy1 O1W H1WA 126.0 . .
Dy1 O1W H1WB 115.8 . .
H1WA O1W H1WB 108.2 . .
Dy1 O2W H2WA 118.2 . .
Dy1 O2W H2WB 122.4 . .
H2WA O2W H2WB 108.7 . .
Dy1 O3W H3WA 117.9 . .
Dy1 O3W H3WB 117.6 . .
H3WA O3W H3WB 108.6 . .
Dy1 O4W H4WA 128.3 . .
Dy1 O4W H4WB 89.3 . .
H4WA O4W H4WB 108.1 . .
H5WA O5W H5WB 114.7 . .
H6WA O6W H6WB 115.8 . .
H7WA O7W H7WB 118.3 . .
H8WA O8W H8WB 117.1 . .
H9WA O9W H9WB 118.0 . .
H10C O10W H10D 118.3 . .
H11B O11W H11C 116.2 . .
C1 O1 Dy1 152.1(4) . .
C3 O2 Dy1 150.2(4) . .
C27 O9 Dy1 154.7(4) . 4_565
C28 O10 Dy1 155.7(4) . 4_565
C1 N1 C10 122.1(5) . .
C1 N1 C20 111.4(5) . .
C10 N1 C20 124.6(4) . .
C1 N2 C2 124.0(5) . .
C1 N2 C19 111.0(5) . .
C2 N2 C19 124.9(5) . .
C3 N3 C2 122.7(5) . .
C3 N3 C18 111.8(5) . .
C2 N3 C18 125.1(5) . .
C3 N4 C17 113.0(5) . .
C3 N4 C4 122.9(5) . .
C17 N4 C4 123.7(5) . .
C5 N5 C4 122.9(4) . .
C5 N5 C16 112.6(4) . .
C4 N5 C16 123.8(5) . .
C5 N6 C15 112.8(5) . .
C5 N6 C6 123.1(5) . .
C15 N6 C6 123.8(5) . .
C7 N7 C6 123.3(5) . .
C7 N7 C14 110.6(5) . .
C6 N7 C14 126.1(5) . .
C7 N8 C8 121.7(5) . .
C7 N8 C13 113.8(5) . .
C8 N8 C13 123.5(5) . .
C9 N9 C8 123.3(5) . .
C9 N9 C12 112.8(5) . .
C8 N9 C12 123.8(5) . .
C9 N10 C11 112.2(5) . .
C9 N10 C10 123.5(5) . .
C11 N10 C10 124.3(5) . .
C23 N11 C22 123.7(5) . .
C23 N11 C11 111.6(5) . .
C22 N11 C11 123.7(5) . .
C23 N12 C12 112.3(5) . .
C23 N12 C24 122.3(5) . .
C12 N12 C24 124.8(5) . .
C28 N13 C24 124.2(5) . .
C28 N13 C13 111.6(5) . .
C24 N13 C13 123.5(5) . .
C28 N14 C25 123.3(5) . .
C28 N14 C14 111.9(5) . .
C25 N14 C14 124.8(5) . .
C27 N15 C25 123.6(4) . .
C27 N15 C15 111.8(4) . .
C25 N15 C15 124.6(5) . .
C27 N16 C26 124.2(5) . .
C27 N16 C16 112.0(5) . .
C26 N16 C16 123.2(4) . .
C29 N17 C26 122.5(4) . .
C29 N17 C17 111.9(4) . .
C26 N17 C17 125.3(5) . .
C29 N18 C30 122.2(4) . .
C29 N18 C18 111.2(5) . .
C30 N18 C18 126.0(4) . .
C21 N19 C30 123.6(5) . .
C21 N19 C19 111.7(5) . .
C30 N19 C19 124.7(5) . .
C21 N20 C22 126.1(5) . .
C21 N20 C20 111.2(4) . .
C22 N20 C20 122.7(5) . .
O12 N21 O13 116.5(9) . .
O12 N21 O11 121.6(10) . .
O13 N21 O11 121.5(9) . .
O15 N22 O16 120.8(10) . .
O15 N22 O14 119.7(8) . .
O16 N22 O14 118.9(9) . .
O1 C1 N2 125.0(5) . .
O1 C1 N1 124.0(6) . .
N2 C1 N1 111.0(5) . .
N2 C2 N3 113.4(5) . .
N2 C2 H2A 108.9 . .
N3 C2 H2A 108.9 . .
N2 C2 H2B 108.9 . .
N3 C2 H2B 108.9 . .
H2A C2 H2B 107.7 . .
O2 C3 N4 125.3(5) . .
O2 C3 N3 126.5(5) . .
N4 C3 N3 108.2(5) . .
N5 C4 N4 113.2(4) . .
N5 C4 H4A 108.9 . .
N4 C4 H4A 108.9 . .
N5 C4 H4B 108.9 . .
N4 C4 H4B 108.9 . .
H4A C4 H4B 107.8 . .
O3 C5 N5 125.5(5) . .
O3 C5 N6 126.7(5) . .
N5 C5 N6 107.8(4) . .
N7 C6 N6 114.6(5) . .
N7 C6 H6A 108.6 . .
N6 C6 H6A 108.6 . .
N7 C6 H6B 108.6 . .
N6 C6 H6B 108.6 . .
H6A C6 H6B 107.6 . .
O4 C7 N8 127.4(6) . .
O4 C7 N7 123.6(5) . .
N8 C7 N7 109.0(5) . .
N8 C8 N9 112.6(5) . .
N8 C8 H8A 109.1 . .
N9 C8 H8A 109.1 . .
N8 C8 H8B 109.1 . .
N9 C8 H8B 109.1 . .
H8A C8 H8B 107.8 . .
O5 C9 N9 125.3(6) . .
O5 C9 N10 125.7(6) . .
N9 C9 N10 109.0(5) . .
N1 C10 N10 114.7(5) . .
N1 C10 H10A 108.6 . .
N10 C10 H10A 108.6 . .
N1 C10 H10B 108.6 . .
N10 C10 H10B 108.6 . .
H10A C10 H10B 107.6 . .
N10 C11 N11 114.9(5) . .
N10 C11 C12 104.3(5) . .
N11 C11 C12 103.2(5) . .
N10 C11 H11A 111.3 . .
N11 C11 H11A 111.3 . .
C12 C11 H11A 111.3 . .
N12 C12 N9 115.1(5) . .
N12 C12 C11 103.8(5) . .
N9 C12 C11 101.6(5) . .
N12 C12 H12A 111.9 . .
N9 C12 H12A 111.9 . .
C11 C12 H12A 111.9 . .
N8 C13 N13 114.0(5) . .
N8 C13 C14 102.1(4) . .
N13 C13 C14 103.3(5) . .
N8 C13 H13A 112.2 . .
N13 C13 H13A 112.2 . .
C14 C13 H13A 112.2 . .
N14 C14 N7 116.6(5) . .
N14 C14 C13 103.0(5) . .
N7 C14 C13 104.3(4) . .
N14 C14 H14A 110.8 . .
N7 C14 H14A 110.8 . .
C13 C14 H14A 110.8 . .
N6 C15 N15 114.6(4) . .
N6 C15 C16 103.1(4) . .
N15 C15 C16 102.5(4) . .
N6 C15 H15A 111.9 . .
N15 C15 H15A 111.9 . .
C16 C15 H15A 111.9 . .
N5 C16 N16 115.5(5) . .
N5 C16 C15 103.3(4) . .
N16 C16 C15 103.4(4) . .
N5 C16 H16A 111.3 . .
N16 C16 H16A 111.3 . .
C15 C16 H16A 111.3 . .
N4 C17 N17 114.5(5) . .
N4 C17 C18 103.1(5) . .
N17 C17 C18 103.3(4) . .
N4 C17 H17A 111.7 . .
N17 C17 H17A 111.7 . .
C18 C17 H17A 111.7 . .
N3 C18 N18 114.9(5) . .
N3 C18 C17 103.6(5) . .
N18 C18 C17 103.9(4) . .
N3 C18 H18A 111.3 . .
N18 C18 H18A 111.3 . .
C17 C18 H18A 111.3 . .
N19 C19 N2 115.2(5) . .
N19 C19 C20 103.0(4) . .
N2 C19 C20 102.4(5) . .
N19 C19 H19A 111.8 . .
N2 C19 H19A 111.8 . .
C20 C19 H19A 111.8 . .
N1 C20 N20 114.2(5) . .
N1 C20 C19 103.9(4) . .
N20 C20 C19 102.7(4) . .
N1 C20 H20A 111.8 . .
N20 C20 H20A 111.8 . .
C19 C20 H20A 111.8 . .
O7 C21 N20 124.1(5) . .
O7 C21 N19 124.7(6) . .
N20 C21 N19 111.2(5) . .
N20 C22 N11 113.7(5) . .
N20 C22 H22A 108.8 . .
N11 C22 H22A 108.8 . .
N20 C22 H22B 108.8 . .
N11 C22 H22B 108.8 . .
H22A C22 H22B 107.7 . .
O6 C23 N11 125.7(6) . .
O6 C23 N12 125.5(6) . .
N11 C23 N12 108.7(5) . .
N13 C24 N12 112.9(4) . .
N13 C24 H24A 109.0 . .
N12 C24 H24A 109.0 . .
N13 C24 H24B 109.0 . .
N12 C24 H24B 109.0 . .
H24A C24 H24B 107.8 . .
N14 C25 N15 113.6(4) . .
N14 C25 H25A 108.8 . .
N15 C25 H25A 108.8 . .
N14 C25 H25B 108.8 . .
N15 C25 H25B 108.8 . .
H25A C25 H25B 107.7 . .
N16 C26 N17 113.9(4) . .
N16 C26 H26A 108.8 . .
N17 C26 H26A 108.8 . .
N16 C26 H26B 108.8 . .
N17 C26 H26B 108.8 . .
H26A C26 H26B 107.7 . .
O9 C27 N16 124.8(5) . .
O9 C27 N15 124.8(5) . .
N16 C27 N15 110.3(5) . .
O10 C28 N13 124.4(5) . .
O10 C28 N14 125.7(5) . .
N13 C28 N14 110.0(5) . .
O8 C29 N18 125.7(5) . .
O8 C29 N17 124.8(5) . .
N18 C29 N17 109.5(4) . .
N19 C30 N18 113.4(5) . .
N19 C30 H30A 108.9 . .
N18 C30 H30A 108.9 . .
N19 C30 H30B 108.9 . .
N18 C30 H30B 108.9 . .
H30A C30 H30B 107.7 . .

loop_
_geom_bond_atom_site_label_1
_geom_bond_atom_site_label_2
_geom_bond_distance
_geom_bond_site_symmetry_2
Dy1 O2W 2.315(4) .
Dy1 O1 2.332(4) .
Dy1 O1W 2.341(5) .
Dy1 O10 2.350(4) 4_666
Dy1 O3W 2.360(4) .
Dy1 O2 2.366(4) .
Dy1 O4W 2.371(5) .
Dy1 O9 2.389(3) 4_666
Dy1 H4WB 2.5082 .
O1W H1WA 0.8501 .
O1W H1WB 0.8501 .
O2W H2WA 0.8498 .
O2W H2WB 0.8501 .
O3W H3WA 0.8500 .
O3W H3WB 0.8501 .
O4W H4WA 0.8499 .
O4W H4WB 0.8502 .
O5W H5WA 0.9800 .
O5W H5WB 0.9800 .
O6W H6WA 0.9800 .
O6W H6WB 0.9800 .
O7W H7WA 0.9800 .
O7W H7WB 0.9800 .
Cl1 Cl1' 1.826(18) .
O8W H8WA 0.9800 .
O8W H8WB 0.9800 .
O9W H9WA 0.9800 .
O9W H9WB 0.9800 .
O10W H10C 0.9800 .
O10W H10D 0.9800 .
O11W H11B 0.9800 .
O11W H11C 0.9800 .
O1 C1 1.248(7) .
O2 C3 1.242(7) .
O3 C5 1.221(6) .
O4 C7 1.238(7) .
O5 C9 1.236(7) .
O6 C23 1.216(7) .
O7 C21 1.239(7) .
O8 C29 1.227(6) .
O9 C27 1.243(6) .
O9 Dy1 2.389(3) 4_565
O10 C28 1.212(6) .
O10 Dy1 2.350(4) 4_565
N1 C1 1.366(7) .
N1 C10 1.417(8) .
N1 C20 1.428(8) .
N2 C1 1.342(8) .
N2 C2 1.432(7) .
N2 C19 1.474(7) .
N3 C3 1.381(8) .
N3 C2 1.439(8) .
N3 C18 1.441(7) .
N4 C3 1.340(7) .
N4 C17 1.449(7) .
N4 C4 1.466(7) .
N5 C5 1.363(7) .
N5 C4 1.439(7) .
N5 C16 1.449(7) .
N6 C5 1.380(7) .
N6 C15 1.435(7) .
N6 C6 1.445(8) .
N7 C7 1.382(8) .
N7 C6 1.426(7) .
N7 C14 1.461(7) .
N8 C7 1.341(7) .
N8 C8 1.442(8) .
N8 C13 1.452(7) .
N9 C9 1.346(8) .
N9 C8 1.465(9) .
N9 C12 1.489(7) .
N10 C9 1.355(8) .
N10 C11 1.459(7) .
N10 C10 1.466(9) .
N11 C23 1.354(8) .
N11 C22 1.464(9) .
N11 C11 1.465(8) .
N12 C23 1.371(8) .
N12 C12 1.431(7) .
N12 C24 1.460(8) .
N13 C28 1.351(7) .
N13 C24 1.439(8) .
N13 C13 1.456(8) .
N14 C28 1.353(7) .
N14 C25 1.408(7) .
N14 C14 1.454(7) .
N15 C27 1.358(7) .
N15 C25 1.449(7) .
N15 C15 1.474(7) .
N16 C27 1.340(7) .
N16 C26 1.416(7) .
N16 C16 1.468(7) .
N17 C29 1.364(7) .
N17 C26 1.441(7) .
N17 C17 1.464(7) .
N18 C29 1.360(7) .
N18 C30 1.444(8) .
N18 C18 1.471(7) .
N19 C21 1.372(8) .
N19 C30 1.439(8) .
N19 C19 1.465(7) .
N20 C21 1.333(8) .
N20 C22 1.405(8) .
N20 C20 1.505(7) .
N21 O12 1.175(11) .
N21 O13 1.238(12) .
N21 O11 1.243(11) .
N22 O15 1.240(8) .
N22 O16 1.241(8) .
N22 O14 1.249(7) .
C2 H2A 0.9800 .
C2 H2B 0.9800 .
C4 H4A 0.9800 .
C4 H4B 0.9800 .
C6 H6A 0.9800 .
C6 H6B 0.9800 .
C8 H8A 0.9800 .
C8 H8B 0.9800 .
C10 H10A 0.9800 .
C10 H10B 0.9800 .
C11 C12 1.538(10) .
C11 H11A 0.9900 .
C12 H12A 0.9900 .
C13 C14 1.551(9) .
C13 H13A 0.9900 .
C14 H14A 0.9900 .
C15 C16 1.555(8) .
C15 H15A 0.9900 .
C16 H16A 0.9900 .
C17 C18 1.534(9) .
C17 H17A 0.9900 .
C18 H18A 0.9900 .
C19 C20 1.568(8) .
C19 H19A 0.9900 .
C20 H20A 0.9900 .
C22 H22A 0.9800 .
C22 H22B 0.9800 .
C24 H24A 0.9800 .
C24 H24B 0.9800 .
C25 H25A 0.9800 .
C25 H25B 0.9800 .
C26 H26A 0.9800 .
C26 H26B 0.9800 .
C30 H30A 0.9800 .
C30 H30B 0.9800 .
